data_4108834
loop_
_publ_author_name
'Pierre Dechambenoit'
'Sylvie Ferlay'
'Nathalie Kyritsakas'
'Mir Wais Hosseini'

_publ_section_title
;
 Molecular Tectonics: Control of Reversible Water Release in Porous
 Charge-Assisted H-Bonded Networks
;
_journal_name_full 'Journal of the American Chemical Society'
_journal_page_first 17106
_journal_page_last 17113
_journal_paper_doi 10.1021/ja806916t
_journal_volume 130
_journal_year 2008
_chemical_formula_moiety '3(C14 H20 N4), 2(C6 Co N6), 7(H2 O)'
_chemical_formula_sum 'C54 H74 Co2 N24 O7'
_chemical_formula_weight 1289.23
_chemical_name_systematic
;
 ?
;
_space_group_IT_number 2
_symmetry_cell_setting triclinic
_symmetry_space_group_name_Hall '-P 1'
_symmetry_space_group_name_H-M 'P -1'
_atom_sites_solution_hydrogens geom
_atom_sites_solution_primary direct
_atom_sites_solution_secondary difmap
_audit_creation_method SHELXL-97
_cell_angle_alpha 83.535(2)
_cell_angle_beta 87.4280(10)
_cell_angle_gamma 83.967(2)
_cell_formula_units_Z 1
_cell_length_a 7.0982(4)
_cell_length_b 12.3509(7)
_cell_length_c 17.8586(10)
_cell_measurement_reflns_used 3537
_cell_measurement_temperature 173(2)
_cell_measurement_theta_max 27.30
_cell_measurement_theta_min 2.69
_cell_volume 1546.21(15)
_computing_cell_refinement 'Bruker SMART'
_computing_data_collection 'Bruker SMART'
_computing_data_reduction 'Bruker SAINT'
_computing_molecular_graphics 'Bruker SHELXTL'
_computing_publication_material 'Bruker SHELXTL'
_computing_structure_refinement 'SHELXL-97 (Sheldrick, 1997)'
_computing_structure_solution 'SHELXS-97 (Sheldrick, 1990)'
_diffrn_ambient_temperature 173(2)
_diffrn_measured_fraction_theta_full 0.978
_diffrn_measured_fraction_theta_max 0.978
_diffrn_measurement_device_type 'CCD area detector'
_diffrn_measurement_method 'phi and omega scans'
_diffrn_radiation_monochromator graphite
_diffrn_radiation_source 'fine-focus sealed tube'
_diffrn_radiation_type MoK\a
_diffrn_radiation_wavelength 0.71073
_diffrn_reflns_av_R_equivalents 0.0423
_diffrn_reflns_av_sigmaI/netI 0.0675
_diffrn_reflns_limit_h_max 9
_diffrn_reflns_limit_h_min -9
_diffrn_reflns_limit_k_max 16
_diffrn_reflns_limit_k_min -16
_diffrn_reflns_limit_l_max 23
_diffrn_reflns_limit_l_min -23
_diffrn_reflns_number 17153
_diffrn_reflns_theta_full 27.54
_diffrn_reflns_theta_max 27.54
_diffrn_reflns_theta_min 2.89
_exptl_absorpt_coefficient_mu 0.607
_exptl_absorpt_correction_T_max 0.9703
_exptl_absorpt_correction_T_min 0.9418
_exptl_absorpt_correction_type multi-scan
_exptl_absorpt_process_details sadabs
_exptl_crystal_colour pink
_exptl_crystal_density_diffrn 1.385
_exptl_crystal_density_meas ?
_exptl_crystal_description prism
_exptl_crystal_F_000 676
_exptl_crystal_size_max 0.10
_exptl_crystal_size_mid 0.06
_exptl_crystal_size_min 0.05
_refine_diff_density_max 0.712
_refine_diff_density_min -0.372
_refine_diff_density_rms 0.077
_refine_ls_extinction_method none
_refine_ls_goodness_of_fit_ref 1.015
_refine_ls_hydrogen_treatment mixed
_refine_ls_matrix_type full
_refine_ls_number_parameters 431
_refine_ls_number_reflns 6979
_refine_ls_number_restraints 9
_refine_ls_restrained_S_all 1.014
_refine_ls_R_factor_all 0.0718
_refine_ls_R_factor_gt 0.0517
_refine_ls_shift/su_max 0.000
_refine_ls_shift/su_mean 0.000
_refine_ls_structure_factor_coef Fsqd
_refine_ls_weighting_details 'calc w=1/[\s^2^(Fo^2^)+(0.0775P)^2^+0.8646P] where P=(Fo^2^+2Fc^2^)/3'
_refine_ls_weighting_scheme calc
_refine_ls_wR_factor_gt 0.1352
_refine_ls_wR_factor_ref 0.1533
_reflns_number_gt 5529
_reflns_number_total 6979
_reflns_threshold_expression >2sigma(I)
_cod_data_source_file ja806916t_si_004.cif
_cod_data_source_block e1167a
_cod_depositor_comments
;
The following automatic conversions were performed:

'_exptl_crystal_density_meas' value 'none' was changed to '?' - the
value is perceived as not measured.

Automatic conversion script
Id: cif_fix_values 3008 2015-01-20 13:52:24Z robertas 
;
_cod_database_code 4108834

loop_
_symmetry_equiv_pos_as_xyz
'x, y, z'
'-x, -y, -z'

loop_
_atom_site_label
_atom_site_type_symbol
_atom_site_fract_x
_atom_site_fract_y
_atom_site_fract_z
_atom_site_U_iso_or_equiv
_atom_site_adp_type
_atom_site_occupancy
_atom_site_symmetry_multiplicity
_atom_site_calc_flag
_atom_site_refinement_flags
_atom_site_disorder_assembly
_atom_site_disorder_group
C1 C 0.2854(4) 0.0514(2) 0.09466(17) 0.0205(6) Uani 1 1 d . . .
N1 N 0.2689(3) 0.0266(2) 0.16781(13) 0.0202(5) Uani 1 1 d . A .
H1 H 0.1672 -0.0032 0.1864 0.024 Uiso 1 1 calc R . .
C2 C 0.4133(5) 0.0464(3) 0.22057(18) 0.0275(7) Uani 1 1 d . . .
C3 C 0.5291(9) 0.1353(7) 0.1841(3) 0.0300(18) Uani 0.655(17) 1 d P A 1
H3A H 0.4538 0.2071 0.1866 0.036 Uiso 0.655(17) 1 calc PR A 1
H3B H 0.6438 0.1351 0.2137 0.036 Uiso 0.655(17) 1 calc PR A 1
C3A C 0.5905(18) 0.0738(13) 0.1772(7) 0.034(4) Uani 0.345(17) 1 d P A 2
H3A1 H 0.6558 0.1195 0.2078 0.041 Uiso 0.345(17) 1 calc PR A 2
H3A2 H 0.6728 0.0042 0.1753 0.041 Uiso 0.345(17) 1 calc PR A 2
C4 C 0.5874(7) 0.1249(5) 0.1063(2) 0.0300(18) Uani 1 1 d . . .
N2 N 0.4292(4) 0.1010(3) 0.06287(15) 0.0318(7) Uani 1 1 d . A .
H2 H 0.4302 0.1205 0.0139 0.038 Uiso 1 1 calc R . .
C5 C 0.1378(4) 0.0243(2) 0.04579(16) 0.0179(6) Uani 1 1 d . . .
C6 C 0.0740(4) -0.0791(2) 0.05626(16) 0.0190(6) Uani 1 1 d . . .
H6 H 0.1249 -0.1326 0.0944 0.023 Uiso 1 1 calc R . .
C7 C 0.0649(4) 0.1034(2) -0.01036(16) 0.0195(6) Uani 1 1 d . . .
H7 H 0.1103 0.1737 -0.0171 0.023 Uiso 1 1 calc R . .
C8 C 0.1990(4) 0.4194(2) 0.09598(16) 0.0176(6) Uani 1 1 d . . .
N3 N 0.2101(3) 0.4176(2) 0.16903(13) 0.0190(5) Uani 1 1 d . . .
H3E H 0.3108 0.4401 0.1870 0.023 Uiso 1 1 calc R . .
C9 C 0.0614(5) 0.3795(3) 0.22202(17) 0.0272(7) Uani 1 1 d . . .
H9A H -0.0261 0.4428 0.2353 0.033 Uiso 1 1 calc R . .
H9B H 0.1191 0.3426 0.2689 0.033 Uiso 1 1 calc R . .
C10 C -0.0483(5) 0.2998(3) 0.18648(19) 0.0307(7) Uani 1 1 d . . .
H10A H 0.0325 0.2302 0.1826 0.037 Uiso 1 1 calc R . .
H10B H -0.1615 0.2838 0.2186 0.037 Uiso 1 1 calc R . .
C11 C -0.1085(5) 0.3496(3) 0.10888(19) 0.0318(8) Uani 1 1 d . . .
H11A H -0.1673 0.2950 0.0834 0.038 Uiso 1 1 calc R . .
H11B H -0.2036 0.4134 0.1133 0.038 Uiso 1 1 calc R . .
N4 N 0.0564(3) 0.3842(2) 0.06438(14) 0.0213(5) Uani 1 1 d . . .
H4A H 0.0605 0.3815 0.0153 0.026 Uiso 1 1 calc R . .
C12 C 0.3554(4) 0.4614(2) 0.04646(15) 0.0169(5) Uani 1 1 d . . .
C13 C 0.4199(4) 0.5611(2) 0.05698(16) 0.0190(6) Uani 1 1 d . . .
H13 H 0.3646 0.6025 0.0955 0.023 Uiso 1 1 calc R . .
C14 C 0.5660(4) 0.5991(2) 0.01037(15) 0.0186(6) Uani 1 1 d . . .
H14 H 0.6123 0.6666 0.0173 0.022 Uiso 1 1 calc R . .
C15 C 0.8412(4) 0.3535(2) 0.49498(16) 0.0198(6) Uani 1 1 d . . .
N5 N 0.8628(4) 0.2667(2) 0.54437(14) 0.0212(5) Uani 1 1 d . . .
H5 H 0.7659 0.2514 0.5748 0.025 Uiso 1 1 calc R . .
C16 C 1.0394(5) 0.1936(3) 0.55191(18) 0.0272(7) Uani 1 1 d . . .
H16A H 1.0251 0.1250 0.5299 0.033 Uiso 1 1 calc R . .
H16B H 1.0665 0.1746 0.6060 0.033 Uiso 1 1 calc R . .
C17 C 1.2022(4) 0.2486(3) 0.51206(17) 0.0264(7) Uani 1 1 d . . .
H17A H 1.3136 0.1940 0.5077 0.032 Uiso 1 1 calc R . .
H17B H 1.2378 0.3060 0.5417 0.032 Uiso 1 1 calc R . .
C18 C 1.1444(4) 0.2997(3) 0.43392(17) 0.0246(6) Uani 1 1 d . . .
H18A H 1.2471 0.3405 0.4092 0.030 Uiso 1 1 calc R . .
H18B H 1.1211 0.2417 0.4024 0.030 Uiso 1 1 calc R . .
N6 N 0.9712(4) 0.3743(2) 0.44153(14) 0.0225(5) Uani 1 1 d . . .
H6A H 0.9537 0.4341 0.4098 0.027 Uiso 1 1 calc R . .
C19 C 0.6664(4) 0.4295(2) 0.49790(16) 0.0193(6) Uani 1 1 d . . .
C20 C 0.5860(4) 0.4568(2) 0.56699(16) 0.0213(6) Uani 1 1 d . . .
H20 H 0.6447 0.4273 0.6126 0.026 Uiso 1 1 calc R . .
C21 C 0.5791(4) 0.4733(2) 0.43122(16) 0.0209(6) Uani 1 1 d . . .
H21 H 0.6335 0.4548 0.3842 0.025 Uiso 1 1 calc R . .
Co2 Co 0.73258(5) 0.71146(3) 0.22881(2) 0.01491(12) Uani 1 1 d . . .
C22 C 0.8880(4) 0.6311(2) 0.30332(15) 0.0178(6) Uani 1 1 d . . .
N7 N 0.9782(4) 0.5777(2) 0.34834(14) 0.0243(6) Uani 1 1 d . . .
C23 C 0.6010(4) 0.5850(2) 0.23043(15) 0.0189(6) Uani 1 1 d . . .
N8 N 0.5263(4) 0.5061(2) 0.23345(15) 0.0275(6) Uani 1 1 d . . .
C24 C 0.8939(4) 0.6621(2) 0.14923(15) 0.0169(5) Uani 1 1 d . . .
N9 N 0.9765(4) 0.6357(2) 0.09605(14) 0.0224(5) Uani 1 1 d . . .
C25 C 0.5857(4) 0.7877(2) 0.14943(16) 0.0173(5) Uani 1 1 d . . .
N10 N 0.5111(4) 0.8321(2) 0.09697(14) 0.0219(5) Uani 1 1 d . . .
C26 C 0.8682(4) 0.8352(2) 0.23296(15) 0.0208(6) Uani 1 1 d . . .
N11 N 0.9482(4) 0.9110(2) 0.23667(16) 0.0313(6) Uani 1 1 d . . .
C27 C 0.5579(4) 0.7644(2) 0.30321(16) 0.0193(6) Uani 1 1 d . . .
N12 N 0.4495(4) 0.7973(2) 0.34698(15) 0.0266(6) Uani 1 1 d . . .
O1 O 0.6519(4) 0.0989(3) 0.42790(17) 0.0492(7) Uani 1 1 d D . .
O2 O 0.9898(4) 0.0733(2) 0.34235(15) 0.0369(6) Uani 1 1 d D . .
O3 O 0.5073(9) 0.2740(4) 0.3000(4) 0.0507(15) Uani 0.50 1 d PD . .
O4 O 0.3215(4) 0.9882(2) 0.41773(15) 0.0365(6) Uani 1 1 d D . .
H1A H 0.553(4) 0.070(3) 0.420(3) 0.051 Uiso 1 1 d D . .
H1B H 0.676(7) 0.066(3) 0.4692(16) 0.051 Uiso 1 1 d D . .
H2C H 0.894(4) 0.076(4) 0.368(2) 0.045 Uiso 1 1 d D . .
H2D H 0.980(6) 0.034(3) 0.3101(19) 0.045 Uiso 1 1 d D . .
H4C H 0.216(4) 1.009(3) 0.402(2) 0.046 Uiso 1 1 d D . .
H4D H 0.351(6) 0.931(2) 0.400(2) 0.046 Uiso 1 1 d D . .
H3C H 0.524(14) 0.337(4) 0.281(5) 0.068 Uiso 0.50 1 d PD . .
H3D H 0.542(14) 0.237(6) 0.339(3) 0.068 Uiso 0.50 1 d PD . .

loop_
_atom_site_aniso_label
_atom_site_aniso_U_11
_atom_site_aniso_U_22
_atom_site_aniso_U_33
_atom_site_aniso_U_23
_atom_site_aniso_U_13
_atom_site_aniso_U_12
C1 0.0175(14) 0.0211(14) 0.0231(14) -0.0004(12) -0.0023(11) -0.0041(11)
N1 0.0190(12) 0.0252(12) 0.0177(11) -0.0017(10) -0.0014(10) -0.0082(10)
C2 0.0291(17) 0.0323(16) 0.0235(15) -0.0014(13) -0.0115(13) -0.0119(14)
C3 0.036(3) 0.022(4) 0.035(3) 0.000(2) -0.015(2) -0.013(3)
C3A 0.035(6) 0.021(7) 0.051(7) 0.003(5) -0.021(5) -0.019(6)
C4 0.036(3) 0.022(4) 0.035(3) 0.000(2) -0.015(2) -0.013(3)
N2 0.0267(14) 0.0526(18) 0.0187(13) 0.0057(12) -0.0059(11) -0.0244(14)
C5 0.0147(13) 0.0219(14) 0.0183(13) -0.0035(11) -0.0002(11) -0.0053(11)
C6 0.0184(14) 0.0188(13) 0.0195(13) 0.0013(11) -0.0012(11) -0.0038(11)
C7 0.0169(13) 0.0192(13) 0.0230(14) -0.0001(11) -0.0025(11) -0.0058(11)
C8 0.0168(13) 0.0160(12) 0.0203(13) -0.0034(11) 0.0032(11) -0.0034(11)
N3 0.0172(12) 0.0243(12) 0.0165(11) -0.0042(10) 0.0015(9) -0.0055(10)
C9 0.0303(17) 0.0347(17) 0.0178(14) -0.0035(13) 0.0076(13) -0.0116(14)
C10 0.0292(17) 0.0319(17) 0.0326(17) -0.0029(14) 0.0066(14) -0.0144(14)
C11 0.0233(16) 0.0436(19) 0.0327(17) -0.0097(15) 0.0045(14) -0.0192(15)
N4 0.0187(12) 0.0295(13) 0.0180(11) -0.0069(10) 0.0037(10) -0.0101(10)
C12 0.0150(13) 0.0212(13) 0.0146(12) -0.0025(11) 0.0010(10) -0.0034(11)
C13 0.0171(13) 0.0202(13) 0.0207(13) -0.0073(11) 0.0020(11) -0.0032(11)
C14 0.0197(14) 0.0195(13) 0.0178(13) -0.0061(11) 0.0007(11) -0.0032(11)
C15 0.0188(14) 0.0222(14) 0.0187(13) -0.0022(11) -0.0011(11) -0.0034(11)
N5 0.0203(12) 0.0207(12) 0.0208(12) 0.0029(10) 0.0036(10) -0.0016(10)
C16 0.0288(17) 0.0251(15) 0.0245(15) 0.0027(13) -0.0009(13) 0.0064(13)
C17 0.0201(15) 0.0314(16) 0.0262(15) -0.0033(13) -0.0010(12) 0.0051(13)
C18 0.0205(15) 0.0276(15) 0.0248(15) -0.0032(13) 0.0033(12) 0.0004(12)
N6 0.0209(13) 0.0235(12) 0.0213(12) 0.0027(10) 0.0023(10) -0.0004(10)
C19 0.0154(13) 0.0196(13) 0.0228(14) -0.0002(11) 0.0009(11) -0.0037(11)
C20 0.0193(14) 0.0266(15) 0.0179(13) 0.0001(12) -0.0028(11) -0.0040(12)
C21 0.0190(14) 0.0237(14) 0.0193(14) -0.0009(11) 0.0037(11) -0.0017(12)
Co2 0.0151(2) 0.0171(2) 0.01286(19) -0.00221(14) 0.00059(14) -0.00303(14)
C22 0.0184(13) 0.0194(13) 0.0172(13) -0.0077(11) 0.0013(11) -0.0044(11)
N7 0.0264(14) 0.0263(13) 0.0198(12) 0.0011(10) -0.0037(11) -0.0029(11)
C23 0.0195(14) 0.0248(14) 0.0124(12) -0.0004(11) -0.0027(10) -0.0027(12)
N8 0.0310(15) 0.0296(14) 0.0232(13) 0.0010(11) -0.0062(11) -0.0111(12)
C24 0.0152(13) 0.0173(12) 0.0181(13) -0.0007(11) -0.0037(11) -0.0016(10)
N9 0.0249(13) 0.0233(12) 0.0190(12) -0.0053(10) 0.0011(10) -0.0004(10)
C25 0.0150(13) 0.0171(12) 0.0210(13) -0.0057(11) 0.0049(11) -0.0054(11)
N10 0.0221(13) 0.0230(12) 0.0201(12) -0.0005(10) -0.0016(10) -0.0008(10)
C26 0.0217(14) 0.0267(15) 0.0138(13) -0.0021(11) 0.0038(11) -0.0033(12)
N11 0.0378(16) 0.0337(15) 0.0270(14) -0.0103(12) 0.0089(12) -0.0219(13)
C27 0.0218(14) 0.0184(13) 0.0174(13) 0.0016(11) -0.0006(11) -0.0048(11)
N12 0.0288(14) 0.0264(13) 0.0231(13) -0.0010(11) 0.0075(11) -0.0013(11)
O1 0.0402(16) 0.070(2) 0.0407(15) -0.0139(15) 0.0032(14) -0.0149(15)
O2 0.0350(14) 0.0407(14) 0.0377(14) -0.0137(12) 0.0028(11) -0.0077(12)
O3 0.057(4) 0.030(3) 0.067(4) 0.000(3) -0.011(3) -0.014(3)
O4 0.0345(14) 0.0398(14) 0.0374(14) -0.0164(12) -0.0011(11) -0.0010(12)

loop_
_atom_type_symbol
_atom_type_description
_atom_type_scat_dispersion_real
_atom_type_scat_dispersion_imag
_atom_type_scat_source
C C 0.0033 0.0016 'International Tables Vol C Tables 4.2.6.8 and 6.1.1.4'
Co Co 0.3494 0.9721 'International Tables Vol C Tables 4.2.6.8 and 6.1.1.4'
N N 0.0061 0.0033 'International Tables Vol C Tables 4.2.6.8 and 6.1.1.4'
O O 0.0106 0.0060 'International Tables Vol C Tables 4.2.6.8 and 6.1.1.4'
H H 0.0000 0.0000 'International Tables Vol C Tables 4.2.6.8 and 6.1.1.4'

loop_
_geom_angle_atom_site_label_1
_geom_angle_atom_site_label_2
_geom_angle_atom_site_label_3
_geom_angle
_geom_angle_site_symmetry_1
_geom_angle_site_symmetry_3
N1 C1 N2 122.0(3) . .
N1 C1 C5 119.4(3) . .
N2 C1 C5 118.6(3) . .
C1 N1 C2 123.1(3) . .
C1 N1 H1 118.5 . .
C2 N1 H1 118.5 . .
N1 C2 C3A 109.6(5) . .
N1 C2 C3 109.3(3) . .
C4 C3 C2 114.7(5) . .
C4 C3 H3A 108.6 . .
C2 C3 H3A 108.6 . .
C4 C3 H3B 108.6 . .
C2 C3 H3B 108.6 . .
H3A C3 H3B 107.6 . .
C4 C3A C2 122.2(9) . .
C4 C3A H3A1 106.8 . .
C2 C3A H3A1 106.8 . .
C4 C3A H3A2 106.8 . .
C2 C3A H3A2 106.8 . .
H3A1 C3A H3A2 106.6 . .
C3A C4 N2 113.8(5) . .
C3 C4 N2 111.2(4) . .
C1 N2 C4 122.2(3) . .
C1 N2 H2 118.9 . .
C4 N2 H2 118.9 . .
C6 C5 C7 121.0(3) . .
C6 C5 C1 119.8(3) . .
C7 C5 C1 119.2(3) . .
C7 C6 C5 119.3(3) 2 .
C7 C6 H6 120.3 2 .
C5 C6 H6 120.3 . .
C6 C7 C5 119.7(3) 2 .
C6 C7 H7 120.1 2 .
C5 C7 H7 120.1 . .
N3 C8 N4 122.8(3) . .
N3 C8 C12 118.7(3) . .
N4 C8 C12 118.5(3) . .
C8 N3 C9 122.5(3) . .
C8 N3 H3E 118.7 . .
C9 N3 H3E 118.7 . .
N3 C9 C10 109.9(2) . .
N3 C9 H9A 109.7 . .
C10 C9 H9A 109.7 . .
N3 C9 H9B 109.7 . .
C10 C9 H9B 109.7 . .
H9A C9 H9B 108.2 . .
C11 C10 C9 109.6(3) . .
C11 C10 H10A 109.8 . .
C9 C10 H10A 109.8 . .
C11 C10 H10B 109.8 . .
C9 C10 H10B 109.8 . .
H10A C10 H10B 108.2 . .
N4 C11 C10 109.6(3) . .
N4 C11 H11A 109.7 . .
C10 C11 H11A 109.7 . .
N4 C11 H11B 109.7 . .
C10 C11 H11B 109.7 . .
H11A C11 H11B 108.2 . .
C8 N4 C11 121.5(3) . .
C8 N4 H4A 119.2 . .
C11 N4 H4A 119.2 . .
C14 C12 C13 120.8(3) 2_665 .
C14 C12 C8 119.4(3) 2_665 .
C13 C12 C8 119.8(2) . .
C14 C13 C12 119.1(3) . .
C14 C13 H13 120.5 . .
C12 C13 H13 120.5 . .
C13 C14 C12 120.1(3) . 2_665
C13 C14 H14 120.0 . .
C12 C14 H14 120.0 2_665 .
N5 C15 N6 121.6(3) . .
N5 C15 C19 119.7(3) . .
N6 C15 C19 118.8(3) . .
C15 N5 C16 123.7(3) . .
C15 N5 H5 118.1 . .
C16 N5 H5 118.1 . .
N5 C16 C17 110.3(2) . .
N5 C16 H16A 109.6 . .
C17 C16 H16A 109.6 . .
N5 C16 H16B 109.6 . .
C17 C16 H16B 109.6 . .
H16A C16 H16B 108.1 . .
C16 C17 C18 109.8(3) . .
C16 C17 H17A 109.7 . .
C18 C17 H17A 109.7 . .
C16 C17 H17B 109.7 . .
C18 C17 H17B 109.7 . .
H17A C17 H17B 108.2 . .
N6 C18 C17 108.7(2) . .
N6 C18 H18A 110.0 . .
C17 C18 H18A 110.0 . .
N6 C18 H18B 110.0 . .
C17 C18 H18B 110.0 . .
H18A C18 H18B 108.3 . .
C15 N6 C18 121.3(2) . .
C15 N6 H6A 119.3 . .
C18 N6 H6A 119.3 . .
C21 C19 C20 119.6(3) . .
C21 C19 C15 119.8(3) . .
C20 C19 C15 120.6(3) . .
C21 C20 C19 119.8(3) 2_666 .
C21 C20 H20 120.1 2_666 .
C19 C20 H20 120.1 . .
C20 C21 C19 120.5(3) 2_666 .
C20 C21 H21 119.7 2_666 .
C19 C21 H21 119.7 . .
C22 Co2 C24 92.36(12) . .
C22 Co2 C23 87.06(12) . .
C24 Co2 C23 89.64(12) . .
C22 Co2 C27 91.64(12) . .
C24 Co2 C27 175.89(12) . .
C23 Co2 C27 89.61(12) . .
C22 Co2 C25 176.48(12) . .
C24 Co2 C25 84.16(11) . .
C23 Co2 C25 92.38(12) . .
C27 Co2 C25 91.83(12) . .
C22 Co2 C26 89.97(12) . .
C24 Co2 C26 91.91(12) . .
C23 Co2 C26 176.71(12) . .
C27 Co2 C26 89.05(12) . .
C25 Co2 C26 90.66(12) . .
N7 C22 Co2 176.7(3) . .
N8 C23 Co2 177.3(3) . .
N9 C24 Co2 172.9(2) . .
N10 C25 Co2 173.6(3) . .
N11 C26 Co2 178.6(3) . .
N12 C27 Co2 178.5(3) . .
H1A O1 H1B 98(5) . .
H2C O2 H2D 109(4) . .
H3C O3 H3D 133(5) . .
H4C O4 H4D 105(4) . .

loop_
_geom_bond_atom_site_label_1
_geom_bond_atom_site_label_2
_geom_bond_distance
_geom_bond_site_symmetry_2
C1 N1 1.311(4) .
C1 N2 1.319(4) .
C1 C5 1.481(4) .
N1 C2 1.480(4) .
N1 H1 0.8800 .
C2 C3A 1.496(12) .
C2 C3 1.512(6) .
C3 C4 1.447(7) .
C3 H3A 0.9900 .
C3 H3B 0.9900 .
C3A C4 1.348(11) .
C3A H3A1 0.9900 .
C3A H3A2 0.9900 .
C4 N2 1.466(4) .
N2 H2 0.8800 .
C5 C6 1.390(4) .
C5 C7 1.396(4) .
C6 C7 1.387(4) 2
C6 H6 0.9500 .
C7 C6 1.387(4) 2
C7 H7 0.9500 .
C8 N3 1.308(4) .
C8 N4 1.315(4) .
C8 C12 1.488(4) .
N3 C9 1.465(4) .
N3 H3E 0.8800 .
C9 C10 1.524(5) .
C9 H9A 0.9900 .
C9 H9B 0.9900 .
C10 C11 1.512(5) .
C10 H10A 0.9900 .
C10 H10B 0.9900 .
C11 N4 1.460(4) .
C11 H11A 0.9900 .
C11 H11B 0.9900 .
N4 H4A 0.8800 .
C12 C14 1.390(4) 2_665
C12 C13 1.393(4) .
C13 C14 1.388(4) .
C13 H13 0.9500 .
C14 C12 1.390(4) 2_665
C14 H14 0.9500 .
C15 N5 1.309(4) .
C15 N6 1.321(4) .
C15 C19 1.479(4) .
N5 C16 1.468(4) .
N5 H5 0.8800 .
C16 C17 1.512(5) .
C16 H16A 0.9900 .
C16 H16B 0.9900 .
C17 C18 1.521(4) .
C17 H17A 0.9900 .
C17 H17B 0.9900 .
C18 N6 1.467(4) .
C18 H18A 0.9900 .
C18 H18B 0.9900 .
N6 H6A 0.8800 .
C19 C21 1.395(4) .
C19 C20 1.397(4) .
C20 C21 1.383(4) 2_666
C20 H20 0.9500 .
C21 C20 1.383(4) 2_666
C21 H21 0.9500 .
Co2 C22 1.891(3) .
Co2 C24 1.898(3) .
Co2 C23 1.899(3) .
Co2 C27 1.900(3) .
Co2 C25 1.900(3) .
Co2 C26 1.900(3) .
C22 N7 1.153(4) .
C23 N8 1.152(4) .
C24 N9 1.154(4) .
C25 N10 1.152(4) .
C26 N11 1.154(4) .
C27 N12 1.148(4) .
O1 H1A 0.844(19) .
O1 H1B 0.819(19) .
O2 H2C 0.803(19) .
O2 H2D 0.808(19) .
O3 H3C 0.83(2) .
O3 H3D 0.828(19) .
O4 H4C 0.815(19) .
O4 H4D 0.809(19) .
